data_4305062
loop_
_publ_author_name
'Antonio Otero'
'Juan Fern\'andez-Baeza'
'Agust\'in Lara-S\'anchez'
'Antonio Anti\~nolo'
'Juan Tejeda'
'Emilia Mart\'inez-Caballero'
'Isabel M\'arquez-Segovia'
'Isabel L\'opez-Solera'
'Luis F. S\'anchez-Barba'
'Carlos Alonso-Moreno'

_publ_contact_author
;
Isabel L\'opez-Solera
Departamento de Qu\'imica In\'organica, Org\'anica y Bioqu\'imica
Facultad de Qu\'imicas
Universidad Castilla La Mancha
13071-Ciudad Real 
Spain
;
_publ_contact_author_email mabel.lopez@uclm.es
_publ_contact_author_fax '+34 926 295318'
_publ_contact_author_phone '+34 926 295300 (ext:3477)'
_publ_section_title
;
Versatile Scorpionates and New Developments in the Denticity Changes of
NNCp Hybrid Scorpionate/Cyclopentadienyl Ligands in Sc and Y Compounds:
From \k1-N\h5-Cp to \k2-NN\h5-Cp
;
_journal_name_full 'Inorganic Chemistry'
_journal_page_first 4996
_journal_page_last 5005
_journal_paper_doi 10.1021/ic800267v
_journal_volume 47
_journal_year 2008
_chemical_formula_sum 'C33 H55 Cl2 N4 O4 Y'
_chemical_formula_weight 731.62
_chemical_name_systematic
; 
 ? 
;
_space_group_IT_number 33
_symmetry_cell_setting orthorhombic
_symmetry_space_group_name_Hall 'P 2c -2n'
_symmetry_space_group_name_H-M 'P n a 21'
_atom_sites_solution_hydrogens geom
_atom_sites_solution_primary direct
_atom_sites_solution_secondary difmap
_audit_creation_method SHELXL-97
_cell_angle_alpha 90.00
_cell_angle_beta 90.00
_cell_angle_gamma 90.00
_cell_formula_units_Z 4
_cell_length_a 24.480(4)
_cell_length_b 14.790(2)
_cell_length_c 10.2661(16)
_cell_measurement_temperature 200(2)
_cell_volume 3716.9(10)
_computing_cell_refinement 'Bruker SAINT'
_computing_data_collection 'Bruker APEX'
_computing_data_reduction 'Bruker SHELXTL'
_computing_molecular_graphics 'Bruker SHELXTL'
_computing_publication_material 'Bruker SHELXTL'
_computing_structure_refinement 'SHELXL-97 (Sheldrick, 1997)'
_computing_structure_solution 'SHELXS-97 (Sheldrick, 1990)'
_diffrn_ambient_temperature 200(2)
_diffrn_measured_fraction_theta_full 0.997
_diffrn_measured_fraction_theta_max 0.997
_diffrn_measurement_device_type 'CCD area detector'
_diffrn_measurement_method 'Omega scan'
_diffrn_radiation_monochromator graphite
_diffrn_radiation_source 'fine-focus sealed tube'
_diffrn_radiation_type MoK\a
_diffrn_radiation_wavelength 0.71073
_diffrn_reflns_av_R_equivalents 0.0800
_diffrn_reflns_av_sigmaI/netI 0.0864
_diffrn_reflns_limit_h_max 20
_diffrn_reflns_limit_h_min -21
_diffrn_reflns_limit_k_max 13
_diffrn_reflns_limit_k_min -13
_diffrn_reflns_limit_l_max 9
_diffrn_reflns_limit_l_min -9
_diffrn_reflns_number 11551
_diffrn_reflns_theta_full 18.34
_diffrn_reflns_theta_max 18.34
_diffrn_reflns_theta_min 2.16
_exptl_absorpt_coefficient_mu 1.752
_exptl_absorpt_correction_T_max 1
_exptl_absorpt_correction_T_min 0.478139
_exptl_absorpt_correction_type Semi-empirical
_exptl_absorpt_process_details SADABS
_exptl_crystal_colour Colorless
_exptl_crystal_density_diffrn 1.307
_exptl_crystal_density_method 'not measured'
_exptl_crystal_description Prismatic
_exptl_crystal_F_000 1544
_exptl_crystal_size_max 0.46
_exptl_crystal_size_mid 0.31
_exptl_crystal_size_min 0.10
_refine_diff_density_max 0.389
_refine_diff_density_min -0.256
_refine_diff_density_rms 0.051
_refine_ls_abs_structure_details 'Flack H D (1983), Acta Cryst. A39, 876-881'
_refine_ls_abs_structure_Flack 0.00
_refine_ls_extinction_method none
_refine_ls_goodness_of_fit_ref 1.093
_refine_ls_hydrogen_treatment mixed
_refine_ls_matrix_type full
_refine_ls_number_parameters 411
_refine_ls_number_reflns 2684
_refine_ls_number_restraints 1
_refine_ls_restrained_S_all 1.093
_refine_ls_R_factor_all 0.0748
_refine_ls_R_factor_gt 0.0591
_refine_ls_shift/su_max 0.679
_refine_ls_shift/su_mean 0.041
_refine_ls_structure_factor_coef Fsqd
_refine_ls_weighting_details 'calc w=1/[\s^2^(Fo^2^)+(0.1000P)^2^+0.3349P] where P=(Fo^2^+2Fc^2^)/3'
_refine_ls_weighting_scheme calc
_refine_ls_wR_factor_gt 0.1523
_refine_ls_wR_factor_ref 0.1657
_reflns_number_gt 2184
_reflns_number_total 2684
_reflns_threshold_expression >2sigma(I)
_cod_data_source_file ic800267v-file002_3.cif
_cod_data_source_block 7
_cod_depositor_comments
;
The following automatic conversions were performed:
'_symmetry_cell_setting' value 'Orthorhombic' changed to 'orthorhombic'
according to '/home/saulius/struct/CIF-dictionaries/cif_core.dic'
dictionary named 'cif_core.dic' version 2.4.1 from 2010-06-29.

Automatic conversion script
Id: cif_fix_enum 1527 2010-12-29 10:47:43Z saulius 
;
_cod_database_code 4305062

loop_
_symmetry_equiv_pos_as_xyz
'x, y, z'
'-x, -y, z+1/2'
'x+1/2, -y+1/2, z'
'-x+1/2, y+1/2, z+1/2'

loop_
_atom_site_label
_atom_site_type_symbol
_atom_site_fract_x
_atom_site_fract_y
_atom_site_fract_z
_atom_site_U_iso_or_equiv
_atom_site_adp_type
_atom_site_occupancy
_atom_site_symmetry_multiplicity
_atom_site_calc_flag
_atom_site_refinement_flags
_atom_site_disorder_assembly
_atom_site_disorder_group
Y1 Y 0.66458(5) 0.26830(7) 0.73586(18) 0.0598(5) Uani 1 1 d . . .
Cl1 Cl 0.6599(2) 0.1222(3) 0.5945(5) 0.1055(17) Uani 1 1 d . . .
Cl2 Cl 0.7239(2) 0.3529(3) 0.5619(4) 0.1019(16) Uani 1 1 d . . .
O1 O 0.7514(4) 0.2175(7) 0.7985(9) 0.081(3) Uani 1 1 d . . .
H1A H 0.7555 0.1835 0.8741 0.097 Uiso 1 1 calc R . .
H1B H 0.7817 0.2314 0.7478 0.097 Uiso 1 1 calc R . .
N1 N 0.6885(6) 0.3696(8) 0.9261(12) 0.060(3) Uani 1 1 d . . .
N2 N 0.6565(6) 0.3750(9) 1.0362(13) 0.064(4) Uani 1 1 d . . .
N3 N 0.6251(5) 0.2226(9) 1.0542(13) 0.059(3) Uani 1 1 d . . .
N4 N 0.6466(5) 0.1826(9) 0.9437(12) 0.059(3) Uani 1 1 d . . .
C1 C 0.6089(7) 0.3181(11) 1.0555(12) 0.060(4) Uani 1 1 d . . .
H1 H 0.5963 0.3304 1.1443 0.072 Uiso 1 1 calc R . .
C2 C 0.5594(6) 0.3346(11) 0.9668(14) 0.074(4) Uani 1 1 d . . .
H2 H 0.5401 0.2769 0.9753 0.088 Uiso 1 1 calc R . .
C3 C 0.7292(8) 0.4286(12) 0.9498(18) 0.073(5) Uani 1 1 d . . .
C4 C 0.7229(9) 0.4676(11) 1.072(2) 0.091(6) Uani 1 1 d . . .
H4 H 0.7457 0.5107 1.1099 0.109 Uiso 1 1 calc R . .
C5 C 0.6780(9) 0.4317(13) 1.1263(17) 0.074(5) Uani 1 1 d . . .
C6 C 0.7745(7) 0.4418(11) 0.8564(17) 0.097(5) Uani 1 1 d . . .
H6A H 0.7599 0.4488 0.7702 0.116 Uiso 1 1 calc R . .
H6B H 0.7983 0.3903 0.8587 0.116 Uiso 1 1 calc R . .
H6C H 0.7947 0.4951 0.8798 0.116 Uiso 1 1 calc R . .
C7 C 0.6541(8) 0.4505(12) 1.2597(19) 0.107(6) Uani 1 1 d . . .
H7A H 0.6153 0.4590 1.2522 0.129 Uiso 1 1 calc R . .
H7B H 0.6704 0.5041 1.2952 0.129 Uiso 1 1 calc R . .
H7C H 0.6614 0.4002 1.3162 0.129 Uiso 1 1 calc R . .
C8 C 0.6574(7) 0.0980(12) 0.9818(18) 0.071(5) Uani 1 1 d . . .
C9 C 0.6422(8) 0.0831(12) 1.109(2) 0.088(5) Uani 1 1 d . . .
H9 H 0.6443 0.0288 1.1544 0.106 Uiso 1 1 calc R . .
C10 C 0.6237(7) 0.1627(15) 1.1542(16) 0.077(6) Uani 1 1 d . . .
C11 C 0.6816(7) 0.0282(10) 0.8917(17) 0.083(5) Uani 1 1 d . . .
H11A H 0.6528 -0.0038 0.8483 0.100 Uiso 1 1 calc R . .
H11B H 0.7033 -0.0137 0.9412 0.100 Uiso 1 1 calc R . .
H11C H 0.7043 0.0576 0.8282 0.100 Uiso 1 1 calc R . .
C12 C 0.6031(10) 0.1881(14) 1.284(2) 0.125(9) Uani 1 1 d . . .
H12A H 0.6246 0.2368 1.3183 0.150 Uiso 1 1 calc R . .
H12B H 0.6055 0.1369 1.3416 0.150 Uiso 1 1 calc R . .
H12C H 0.5657 0.2069 1.2773 0.150 Uiso 1 1 calc R . .
C13 C 0.5173(7) 0.3985(11) 1.0151(14) 0.072(5) Uani 1 1 d . . .
C14 C 0.4687(7) 0.4051(12) 0.9267(17) 0.096(5) Uani 1 1 d . . .
H14A H 0.4804 0.4232 0.8413 0.115 Uiso 1 1 calc R . .
H14B H 0.4435 0.4490 0.9605 0.115 Uiso 1 1 calc R . .
H14C H 0.4510 0.3472 0.9216 0.115 Uiso 1 1 calc R . .
C15 C 0.4992(7) 0.3875(12) 1.1568(16) 0.103(6) Uani 1 1 d . . .
H15A H 0.4689 0.4268 1.1739 0.123 Uiso 1 1 calc R . .
H15B H 0.5290 0.4029 1.2136 0.123 Uiso 1 1 calc R . .
H15C H 0.4886 0.3260 1.1719 0.123 Uiso 1 1 calc R . .
C16 C 0.5403(7) 0.4980(12) 1.0133(15) 0.105(6) Uani 1 1 d . . .
H16A H 0.5521 0.5128 0.9267 0.126 Uiso 1 1 calc R . .
H16B H 0.5707 0.5024 1.0721 0.126 Uiso 1 1 calc R . .
H16C H 0.5122 0.5392 1.0398 0.126 Uiso 1 1 calc R . .
C21 C 0.5711(7) 0.3359(15) 0.8217(18) 0.063(5) Uani 1 1 d . . .
C22 C 0.5558(5) 0.2625(11) 0.742(3) 0.071(4) Uani 1 1 d . . .
H22 H 0.5408 0.2080 0.7701 0.086 Uiso 1 1 calc R . .
C23 C 0.5671(9) 0.287(2) 0.617(2) 0.096(6) Uani 1 1 d . . .
H23 H 0.5598 0.2510 0.5450 0.115 Uiso 1 1 calc R . .
C24 C 0.5901(8) 0.3691(19) 0.613(2) 0.091(7) Uani 1 1 d . . .
H24 H 0.6022 0.3988 0.5381 0.110 Uiso 1 1 calc R . .
C25 C 0.5925(6) 0.4024(10) 0.744(3) 0.072(5) Uani 1 1 d . . .
H25 H 0.6060 0.4582 0.7705 0.087 Uiso 1 1 calc R . .
O2 O 0.8498(7) 0.2147(17) 0.6856(18) 0.164(8) Uani 1 1 d . . .
C31 C 0.8566(14) 0.1887(18) 0.569(5) 0.24(2) Uani 1 1 d . . .
H31A H 0.8227 0.1957 0.5211 0.291 Uiso 1 1 calc R . .
H31B H 0.8664 0.1251 0.5683 0.291 Uiso 1 1 calc R . .
C32 C 0.898(2) 0.239(4) 0.506(3) 0.33(3) Uani 1 1 d . . .
H32A H 0.9326 0.2063 0.5038 0.396 Uiso 1 1 calc R . .
H32B H 0.8880 0.2566 0.4187 0.396 Uiso 1 1 calc R . .
C33 C 0.9015(18) 0.308(2) 0.582(5) 0.25(2) Uani 1 1 d . . .
H33A H 0.9385 0.3313 0.5836 0.299 Uiso 1 1 calc R . .
H33B H 0.8774 0.3557 0.5514 0.299 Uiso 1 1 calc R . .
C34 C 0.8866(16) 0.281(5) 0.700(5) 0.39(5) Uani 1 1 d . . .
H34A H 0.9181 0.2588 0.7472 0.467 Uiso 1 1 calc R . .
H34B H 0.8708 0.3309 0.7479 0.467 Uiso 1 1 calc R . .
O3 O 0.7812(14) 0.202(3) 0.245(5) 0.38(2) Uani 1 1 d . . .
C41 C 0.7744(18) 0.241(2) 0.135(5) 0.21(2) Uani 1 1 d . . .
H41A H 0.7358 0.2533 0.1232 0.252 Uiso 1 1 calc R . .
H41B H 0.7935 0.2985 0.1358 0.252 Uiso 1 1 calc R . .
C42 C 0.7915(10) 0.194(2) 0.040(2) 0.106(8) Uani 1 1 d . . .
H42A H 0.8175 0.2286 -0.0105 0.127 Uiso 1 1 calc R . .
H42B H 0.7612 0.1777 -0.0158 0.127 Uiso 1 1 calc R . .
C43 C 0.8162(10) 0.1169(18) 0.086(3) 0.143(8) Uani 1 1 d . . .
H43A H 0.8519 0.1092 0.0472 0.172 Uiso 1 1 calc R . .
H43B H 0.7942 0.0641 0.0665 0.172 Uiso 1 1 calc R . .
C44 C 0.8212(12) 0.1290(15) 0.231(4) 0.166(9) Uani 1 1 d . . .
H44A H 0.8106 0.0751 0.2786 0.199 Uiso 1 1 calc R . .
H44B H 0.8576 0.1474 0.2568 0.199 Uiso 1 1 calc R . .
O4 O 1.034(3) 0.643(3) 0.548(9) 0.28(5) Uani 0.48(10) 1 d P A 1
O4A O 1.085(4) 0.613(6) 0.555(7) 0.30(6) Uani 0.52(10) 1 d P A 2
C51 C 1.057(2) 0.606(3) 0.679(5) 0.217(19) Uani 1 1 d . . .
H51A H 1.0963 0.5941 0.6757 0.261 Uiso 0.48(10) 1 calc PR A 1
H51B H 1.0484 0.6440 0.7524 0.261 Uiso 0.48(10) 1 calc PR A 1
H51A H 1.0836 0.6023 0.7491 0.261 Uiso 0.52(10) 1 calc PR A 2
H51B H 1.0342 0.6582 0.6927 0.261 Uiso 0.52(10) 1 calc PR A 2
C52 C 1.0266(10) 0.5290(18) 0.673(3) 0.27(3) Uani 1 1 d . A .
H52A H 0.9924 0.5384 0.7190 0.318 Uiso 1 1 calc R . .
H52B H 1.0460 0.4799 0.7157 0.318 Uiso 1 1 calc R . .
C53 C 1.0161(10) 0.5062(18) 0.543(3) 0.21(2) Uani 1 1 d R . .
H53A H 1.0297 0.4460 0.5234 0.258 Uiso 1 1 calc R . .
H53B H 0.9772 0.5077 0.5251 0.258 Uiso 1 1 calc R . .
C54 C 1.041(3) 0.565(3) 0.473(4) 0.31(3) Uani 1 1 d . A .
H54A H 1.0242 0.5718 0.3881 0.376 Uiso 0.48(10) 1 calc PR A 1
H54B H 1.0793 0.5501 0.4623 0.376 Uiso 0.48(10) 1 calc PR A 1
H54C H 1.0151 0.6094 0.4409 0.376 Uiso 0.52(10) 1 calc PR A 2
H54D H 1.0579 0.5359 0.3987 0.376 Uiso 0.52(10) 1 calc PR A 2

loop_
_atom_site_aniso_label
_atom_site_aniso_U_11
_atom_site_aniso_U_22
_atom_site_aniso_U_33
_atom_site_aniso_U_23
_atom_site_aniso_U_13
_atom_site_aniso_U_12
Y1 0.0641(9) 0.0778(9) 0.0374(8) 0.0073(12) 0.0059(11) 0.0189(7)
Cl1 0.138(5) 0.112(4) 0.067(3) -0.026(3) -0.019(3) 0.049(3)
Cl2 0.100(4) 0.131(4) 0.074(3) 0.037(3) 0.035(3) 0.019(3)
O1 0.068(8) 0.105(8) 0.069(7) 0.026(5) 0.010(5) 0.014(6)
N1 0.068(10) 0.074(8) 0.037(9) 0.011(6) 0.013(8) 0.001(8)
N2 0.077(12) 0.072(9) 0.042(10) -0.008(8) -0.007(9) 0.006(8)
N3 0.063(9) 0.086(10) 0.027(9) 0.004(9) 0.006(7) 0.008(7)
N4 0.060(9) 0.068(10) 0.050(10) 0.002(9) -0.004(7) 0.003(6)
C1 0.068(13) 0.085(12) 0.027(9) -0.002(8) 0.010(9) 0.012(11)
C2 0.068(12) 0.117(12) 0.035(11) -0.015(9) -0.004(9) 0.036(11)
C3 0.051(13) 0.079(12) 0.088(17) 0.012(12) 0.000(12) -0.002(10)
C4 0.109(19) 0.088(12) 0.075(15) -0.026(12) -0.027(14) 0.004(12)
C5 0.073(15) 0.089(13) 0.058(15) -0.001(12) -0.008(12) -0.001(11)
C6 0.078(14) 0.117(14) 0.096(14) 0.000(11) 0.004(13) -0.023(10)
C7 0.131(17) 0.122(13) 0.068(17) -0.034(13) -0.015(13) -0.005(10)
C8 0.078(13) 0.076(14) 0.058(14) 0.001(12) 0.011(10) 0.006(10)
C9 0.114(15) 0.067(13) 0.084(17) 0.020(12) 0.008(12) 0.011(11)
C10 0.097(15) 0.114(19) 0.021(13) 0.027(14) 0.015(10) 0.003(11)
C11 0.094(13) 0.074(11) 0.082(12) 0.014(10) -0.005(10) 0.008(9)
C12 0.17(2) 0.121(16) 0.08(2) 0.034(12) 0.024(14) 0.017(15)
C13 0.070(13) 0.103(13) 0.044(11) -0.011(9) 0.003(10) 0.020(10)
C14 0.069(13) 0.138(15) 0.080(13) -0.005(11) -0.001(11) 0.042(10)
C15 0.085(14) 0.143(15) 0.080(13) -0.018(11) 0.003(11) 0.034(11)
C16 0.117(16) 0.107(14) 0.091(15) -0.006(10) -0.007(11) 0.041(12)
C21 0.059(12) 0.077(13) 0.054(14) -0.014(14) -0.013(11) 0.026(10)
C22 0.052(10) 0.103(14) 0.059(14) 0.013(16) 0.004(15) 0.007(8)
C23 0.075(15) 0.15(2) 0.057(18) -0.015(15) -0.009(11) 0.042(14)
C24 0.090(17) 0.14(2) 0.040(15) 0.026(13) 0.011(10) 0.056(14)
C25 0.066(11) 0.063(9) 0.088(18) 0.038(16) 0.003(13) 0.019(7)
O2 0.101(13) 0.28(2) 0.107(16) 0.035(12) 0.054(11) 0.049(14)
C31 0.26(4) 0.14(2) 0.33(6) -0.05(3) 0.22(4) -0.06(2)
C32 0.48(8) 0.40(6) 0.10(3) -0.11(3) 0.08(3) -0.26(6)
C33 0.27(6) 0.15(3) 0.33(6) 0.08(3) 0.04(5) -0.03(3)
C34 0.16(3) 0.66(10) 0.35(6) -0.35(7) 0.22(4) -0.20(5)
O3 0.35(4) 0.47(5) 0.30(4) -0.10(5) -0.02(4) 0.24(4)
C41 0.25(4) 0.17(3) 0.21(4) 0.07(3) -0.16(4) 0.03(3)
C42 0.090(16) 0.19(3) 0.043(12) 0.010(15) -0.036(12) 0.037(16)
C43 0.14(2) 0.18(2) 0.11(2) -0.001(19) -0.026(18) 0.046(18)
C44 0.21(3) 0.150(18) 0.14(3) 0.01(3) 0.02(3) 0.032(17)
O4 0.23(6) 0.13(4) 0.47(12) 0.10(5) -0.14(6) 0.07(4)
O4A 0.34(10) 0.34(9) 0.23(7) -0.03(6) 0.16(7) -0.19(7)
C51 0.22(4) 0.20(3) 0.23(5) -0.06(3) -0.07(4) 0.02(3)
C52 0.37(7) 0.35(6) 0.08(2) 0.01(3) 0.04(3) 0.00(5)
C53 0.15(3) 0.16(2) 0.33(7) 0.04(4) 0.05(3) -0.04(2)
C54 0.60(11) 0.17(4) 0.17(3) -0.05(3) -0.04(5) -0.10(5)

loop_
_atom_type_symbol
_atom_type_description
_atom_type_scat_dispersion_real
_atom_type_scat_dispersion_imag
_atom_type_scat_source
C C 0.0033 0.0016 'International Tables Vol C Tables 4.2.6.8 and 6.1.1.4'
H H 0.0000 0.0000 'International Tables Vol C Tables 4.2.6.8 and 6.1.1.4'
N N 0.0061 0.0033 'International Tables Vol C Tables 4.2.6.8 and 6.1.1.4'
O O 0.0106 0.0060 'International Tables Vol C Tables 4.2.6.8 and 6.1.1.4'
Cl Cl 0.1484 0.1585 'International Tables Vol C Tables 4.2.6.8 and 6.1.1.4'
Y Y -2.7962 3.5667 'International Tables Vol C Tables 4.2.6.8 and 6.1.1.4'

loop_
_geom_angle_atom_site_label_1
_geom_angle_atom_site_label_2
_geom_angle_atom_site_label_3
_geom_angle
_geom_angle_site_symmetry_1
_geom_angle_site_symmetry_3
_geom_angle_publ_flag
O1 Y1 N4 76.4(4) . . ?
O1 Y1 N1 76.6(4) . . ?
N4 Y1 N1 71.6(4) . . ?
O1 Y1 Cl1 85.8(3) . . ?
N4 Y1 Cl1 92.7(4) . . ?
N1 Y1 Cl1 158.7(3) . . ?
O1 Y1 Cl2 80.7(3) . . ?
N4 Y1 Cl2 156.0(3) . . ?
N1 Y1 Cl2 96.6(3) . . ?
Cl1 Y1 Cl2 92.34(18) . . ?
O1 Y1 C21 144.4(5) . . ?
N4 Y1 C21 76.0(5) . . ?
N1 Y1 C21 73.7(5) . . ?
Cl1 Y1 C21 117.4(5) . . ?
Cl2 Y1 C21 121.7(5) . . ?
O1 Y1 C25 146.5(5) . . ?
N4 Y1 C25 103.6(7) . . ?
N1 Y1 C25 71.8(6) . . ?
Cl1 Y1 C25 127.3(5) . . ?
Cl2 Y1 C25 91.8(5) . . ?
C21 Y1 C25 30.0(5) . . ?
O1 Y1 C22 152.7(5) . . ?
N4 Y1 C22 77.8(6) . . ?
N1 Y1 C22 103.3(7) . . ?
Cl1 Y1 C22 86.7(5) . . ?
Cl2 Y1 C22 125.9(5) . . ?
C21 Y1 C22 30.7(5) . . ?
C25 Y1 C22 50.2(4) . . ?
O1 Y1 C24 158.0(6) . . ?
N4 Y1 C24 124.2(5) . . ?
N1 Y1 C24 101.1(7) . . ?
Cl1 Y1 C24 99.7(7) . . ?
Cl2 Y1 C24 77.8(5) . . ?
C21 Y1 C24 50.1(5) . . ?
C25 Y1 C24 31.2(6) . . ?
C22 Y1 C24 49.4(6) . . ?
O1 Y1 C23 163.8(5) . . ?
N4 Y1 C23 106.2(8) . . ?
N1 Y1 C23 119.6(5) . . ?
Cl1 Y1 C23 78.1(5) . . ?
Cl2 Y1 C23 97.8(7) . . ?
C21 Y1 C23 49.2(5) . . ?
C25 Y1 C23 49.4(6) . . ?
C22 Y1 C23 29.4(6) . . ?
C24 Y1 C23 29.0(5) . . ?
C3 N1 N2 103.7(13) . . ?
C3 N1 Y1 134.0(12) . . ?
N2 N1 Y1 122.4(11) . . ?
C5 N2 N1 111.9(14) . . ?
C5 N2 C1 125.3(15) . . ?
N1 N2 C1 122.4(13) . . ?
C10 N3 N4 110.6(12) . . ?
C10 N3 C1 127.9(14) . . ?
N4 N3 C1 121.5(11) . . ?
C8 N4 N3 103.6(12) . . ?
C8 N4 Y1 133.1(12) . . ?
N3 N4 Y1 123.1(9) . . ?
N2 C1 N3 109.9(12) . . ?
N2 C1 C2 117.4(13) . . ?
N3 C1 C2 111.1(12) . . ?
C13 C2 C21 116.9(13) . . ?
C13 C2 C1 116.8(12) . . ?
C21 C2 C1 115.8(13) . . ?
N1 C3 C4 110.5(16) . . ?
N1 C3 C6 121.6(18) . . ?
C4 C3 C6 128(2) . . ?
C5 C4 C3 107.4(16) . . ?
C4 C5 N2 106.4(16) . . ?
C4 C5 C7 128(2) . . ?
N2 C5 C7 125.4(18) . . ?
N4 C8 C9 111.9(14) . . ?
N4 C8 C11 122.6(16) . . ?
C9 C8 C11 125.4(18) . . ?
C10 C9 C8 106.3(15) . . ?
C9 C10 N3 107.5(14) . . ?
C9 C10 C12 130.6(19) . . ?
N3 C10 C12 121.8(18) . . ?
C2 C13 C14 113.0(13) . . ?
C2 C13 C15 116.8(14) . . ?
C14 C13 C15 110.7(14) . . ?
C2 C13 C16 110.0(14) . . ?
C14 C13 C16 102.5(13) . . ?
C15 C13 C16 102.4(12) . . ?
C25 C21 C22 108.5(16) . . ?
C25 C21 C2 131(2) . . ?
C22 C21 C2 121(2) . . ?
C25 C21 Y1 75.3(9) . . ?
C22 C21 Y1 75.4(8) . . ?
C2 C21 Y1 119.1(10) . . ?
C23 C22 C21 106.7(17) . . ?
C23 C22 Y1 76.4(10) . . ?
C21 C22 Y1 73.9(8) . . ?
C24 C23 C22 111.1(18) . . ?
C24 C23 Y1 74.7(12) . . ?
C22 C23 Y1 74.2(9) . . ?
C23 C24 C25 107.1(16) . . ?
C23 C24 Y1 76.3(11) . . ?
C25 C24 Y1 73.7(8) . . ?
C21 C25 C24 106.6(16) . . ?
C21 C25 Y1 74.7(8) . . ?
C24 C25 Y1 75.1(9) . . ?
C34 O2 C31 103(2) . . ?
O2 C31 C32 111(3) . . ?
C33 C32 C31 101(4) . . ?
C34 C33 C32 107(4) . . ?
O2 C34 C33 108(4) . . ?
C41 O3 C44 109(4) . . ?
C42 C41 O3 113(4) . . ?
C41 C42 C43 110(2) . . ?
C42 C43 C44 106(2) . . ?
O3 C44 C43 98(3) . . ?
C54 O4 C51 99(3) . . ?
C51 O4A C54 96(4) . . ?
C52 C51 O4A 107(4) . . ?
C52 C51 O4 93(4) . . ?
O4A C51 O4 52(4) . . ?
C51 C52 C53 110(3) . . ?
C54 C53 C52 106(2) . . ?
C53 C54 O4 101(5) . . ?
C53 C54 O4A 110(4) . . ?
O4 C54 O4A 53(3) . . ?

loop_
_geom_bond_atom_site_label_1
_geom_bond_atom_site_label_2
_geom_bond_distance
_geom_bond_site_symmetry_2
_geom_bond_publ_flag
Y1 O1 2.344(10) . ?
Y1 N4 2.520(12) . ?
Y1 N1 2.530(13) . ?
Y1 Cl1 2.606(5) . ?
Y1 Cl2 2.620(4) . ?
Y1 C21 2.648(15) . ?
Y1 C25 2.656(12) . ?
Y1 C22 2.666(13) . ?
Y1 C24 2.674(17) . ?
Y1 C23 2.693(18) . ?
N1 C3 1.346(19) . ?
N1 N2 1.378(16) . ?
N2 C5 1.356(19) . ?
N2 C1 1.449(18) . ?
N3 C10 1.357(19) . ?
N3 N4 1.384(15) . ?
N3 C1 1.468(16) . ?
N4 C8 1.338(18) . ?
C1 C2 1.535(19) . ?
C2 C13 1.48(2) . ?
C2 C21 1.52(2) . ?
C3 C4 1.39(2) . ?
C3 C6 1.48(2) . ?
C4 C5 1.34(2) . ?
C5 C7 1.52(3) . ?
C8 C9 1.37(2) . ?
C8 C11 1.51(2) . ?
C9 C10 1.34(2) . ?
C10 C12 1.47(2) . ?
C13 C14 1.50(2) . ?
C13 C15 1.53(2) . ?
C13 C16 1.58(2) . ?
C21 C25 1.37(2) . ?
C21 C22 1.41(2) . ?
C22 C23 1.36(3) . ?
C23 C24 1.34(3) . ?
C24 C25 1.43(3) . ?
O2 C34 1.34(4) . ?
O2 C31 1.27(4) . ?
C31 C32 1.42(4) . ?
C32 C33 1.28(4) . ?
C33 C34 1.33(5) . ?
O3 C41 1.28(5) . ?
O3 C44 1.47(3) . ?
C41 C42 1.27(5) . ?
C42 C43 1.37(3) . ?
C43 C44 1.50(4) . ?
O4 C54 1.39(7) . ?
O4 C51 1.55(8) . ?
O4A C51 1.45(5) . ?
O4A C54 1.54(8) . ?
C51 C52 1.36(4) . ?
C52 C53 1.4078 . ?
C53 C54 1.28(5) . ?
